data_4130415
loop_
_publ_author_name
'Lang, Georgette M.'
'Shima, Takanori'
'Wang, Leyong'
'Cluff, Kyle J.'
'Skopek, Katrin'
'Hampel, Frank'
'Bl\"umel, Janet'
'Gladysz, John A.'

_publ_section_title
;
 Gyroscope-Like Complexes Based on Dibridgehead Diphosphine Cages That Are
 Accessed by Three-Fold Intramolecular Ring Closing Metatheses and Encase
 Fe(CO)3, Fe(CO)2(NO)(+), and Fe(CO)3(H)(+) Rotators.
;
_journal_issue 24
_journal_name_full 'Journal of the American Chemical Society'
_journal_page_first 7649
_journal_page_last 7663
_journal_paper_doi 10.1021/jacs.6b03178
_journal_volume 138
_journal_year 2016
_chemical_formula_moiety 'C33 H54 Fe1 O3 P2, C6 H6'
_chemical_formula_sum 'C39 H60 Fe O3 P2'
_chemical_formula_weight 694.66
_space_group_crystal_system trigonal
_space_group_IT_number 167
_space_group_name_Hall '-R 3 2"c'
_space_group_name_H-M_alt 'R -3 c :H'
_atom_sites_solution_hydrogens geom
_atom_sites_solution_primary direct
_audit_creation_date 2015-06-05
_audit_creation_method
;
Olex2 1.2
(compiled 2015.01.26 svn.r3150 for OlexSys, GUI svn.r4998)
;
_cell_angle_alpha 90
_cell_angle_beta 90
_cell_angle_gamma 120
_cell_formula_units_Z 6
_cell_length_a 15.835(2)
_cell_length_b 15.835(2)
_cell_length_c 27.470(6)
_cell_measurement_temperature 173(2)
_cell_volume 5965.2(17)
_computing_molecular_graphics 'Olex2 (Dolomanov et al., 2009)'
_computing_publication_material 'Olex2 (Dolomanov et al., 2009)'
_computing_structure_refinement 'ShelXL (Sheldrick, 2008)'
_computing_structure_solution 'ShelXS (Sheldrick, 2008)'
_diffrn_ambient_temperature 173.15
_diffrn_measured_fraction_theta_full 0.860
_diffrn_measured_fraction_theta_max 0.868
_diffrn_measurement_device_type 'Nonius KappaCCD'
_diffrn_measurement_method '\w scans'
_diffrn_radiation_monochromator graphite
_diffrn_radiation_type MoK\a
_diffrn_radiation_wavelength 0.71073
_diffrn_reflns_av_R_equivalents 0.0326
_diffrn_reflns_av_unetI/netI 0.0410
_diffrn_reflns_Laue_measured_fraction_full 0.860
_diffrn_reflns_Laue_measured_fraction_max 0.868
_diffrn_reflns_limit_h_max 17
_diffrn_reflns_limit_h_min -20
_diffrn_reflns_limit_k_max 20
_diffrn_reflns_limit_k_min -16
_diffrn_reflns_limit_l_max 34
_diffrn_reflns_limit_l_min -28
_diffrn_reflns_number 3060
_diffrn_reflns_point_group_measured_fraction_full 0.860
_diffrn_reflns_point_group_measured_fraction_max 0.868
_diffrn_reflns_theta_full 25.242
_diffrn_reflns_theta_max 27.522
_diffrn_reflns_theta_min 2.573
_exptl_absorpt_coefficient_mu 0.492
_exptl_absorpt_correction_T_max 0.8597
_exptl_absorpt_correction_T_min 0.8113
_exptl_absorpt_correction_type empirical
_exptl_crystal_colour 'clear light colourless'
_exptl_crystal_colour_lustre clear
_exptl_crystal_colour_modifier light
_exptl_crystal_colour_primary colourless
_exptl_crystal_density_diffrn 1.160
_exptl_crystal_description block
_exptl_crystal_F_000 2244
_exptl_crystal_recrystallization_method 'crystallized from DCM/Hexane/Benzene'
_exptl_crystal_size_max 0.35
_exptl_crystal_size_mid 0.3
_exptl_crystal_size_min 0.25
_refine_diff_density_max 0.287
_refine_diff_density_min -0.187
_refine_diff_density_rms 0.042
_refine_ls_extinction_coef 0.00039(9)
_refine_ls_extinction_expression Fc^*^=kFc[1+0.001xFc^2^\l^3^/sin(2\q)]^-1/4^
_refine_ls_extinction_method SHELXL
_refine_ls_goodness_of_fit_ref 1.085
_refine_ls_hydrogen_treatment constr
_refine_ls_matrix_type full
_refine_ls_number_parameters 71
_refine_ls_number_reflns 1337
_refine_ls_number_restraints 0
_refine_ls_restrained_S_all 1.085
_refine_ls_R_factor_all 0.0800
_refine_ls_R_factor_gt 0.0527
_refine_ls_shift/su_max 0.000
_refine_ls_shift/su_mean 0.000
_refine_ls_structure_factor_coef Fsqd
_refine_ls_weighting_details 'w=1/[\s^2^(Fo^2^)+(0.0202P)^2^+17.3775P] where P=(Fo^2^+2Fc^2^)/3'
_refine_ls_weighting_scheme calc
_refine_ls_wR_factor_gt 0.1115
_refine_ls_wR_factor_ref 0.1214
_reflns_Friedel_coverage 0.000
_reflns_number_gt 918
_reflns_number_total 1337
_reflns_threshold_expression 'I > 2\s(I)'
_cod_data_source_file ja6b03178_si_002.cif
_cod_data_source_block lw01_2
_cod_original_cell_volume 5965(2)
_cod_original_sg_symbol_H-M 'R -3 c'
_cod_database_code 4130415
_shelxl_version_number 2014/6
_shelx_space_group_comment
;
The symmetry employed for this shelxl refinement is uniquely defined
by the following loop, which should always be used as a source of
symmetry information in preference to the above space-group names.
They are only intended as comments.
;
_shelx_estimated_absorpt_t_max 0.887
_shelx_estimated_absorpt_t_min 0.847
_olex2_refinement_description
;
1. Fixed Uiso
 At 1.2 times of:
  All C(H) groups, All C(H,H) groups
2.a Secondary CH2 refined with riding coordinates:
 C11(H11A,H11B), C12(H12A,H12B), C13(H13A,H13B), C14(H14A,H14B)
2.b Aromatic/amide H refined with riding coordinates:
 C100(H100), C15(H15)
;
_olex2_date_sample_data_collection 1092693600
_olex2_date_sample_submission 1092348000
_olex2_exptl_crystal_mounting_method 'mounted on a glas fibre'
_olex2_submission_special_instructions 'No special instructions were received'

loop_
_space_group_symop_operation_xyz
'x, y, z'
'-y, x-y, z'
'-x+y, -x, z'
'y, x, -z+1/2'
'x-y, -y, -z+1/2'
'-x, -x+y, -z+1/2'
'x+2/3, y+1/3, z+1/3'
'-y+2/3, x-y+1/3, z+1/3'
'-x+y+2/3, -x+1/3, z+1/3'
'y+2/3, x+1/3, -z+5/6'
'x-y+2/3, -y+1/3, -z+5/6'
'-x+2/3, -x+y+1/3, -z+5/6'
'x+1/3, y+2/3, z+2/3'
'-y+1/3, x-y+2/3, z+2/3'
'-x+y+1/3, -x+2/3, z+2/3'
'y+1/3, x+2/3, -z+7/6'
'x-y+1/3, -y+2/3, -z+7/6'
'-x+1/3, -x+y+2/3, -z+7/6'
'-x, -y, -z'
'y, -x+y, -z'
'x-y, x, -z'
'-y, -x, z-1/2'
'-x+y, y, z-1/2'
'x, x-y, z-1/2'
'-x+2/3, -y+1/3, -z+1/3'
'y+2/3, -x+y+1/3, -z+1/3'
'x-y+2/3, x+1/3, -z+1/3'
'-y+2/3, -x+1/3, z-1/6'
'-x+y+2/3, y+1/3, z-1/6'
'x+2/3, x-y+1/3, z-1/6'
'-x+1/3, -y+2/3, -z+2/3'
'y+1/3, -x+y+2/3, -z+2/3'
'x-y+1/3, x+2/3, -z+2/3'
'-y+1/3, -x+2/3, z+1/6'
'-x+y+1/3, y+2/3, z+1/6'
'x+1/3, x-y+2/3, z+1/6'

loop_
_atom_site_label
_atom_site_type_symbol
_atom_site_fract_x
_atom_site_fract_y
_atom_site_fract_z
_atom_site_U_iso_or_equiv
_atom_site_adp_type
_atom_site_occupancy
_atom_site_site_symmetry_order
_atom_site_calc_flag
_atom_site_refinement_flags_posn
_atom_site_refinement_flags_adp
_atom_site_refinement_flags_occupancy
Fe1 Fe 0.6667 0.3333 0.0833 0.0337(3) Uani 1 6 d S T P
P1 P 0.6667 0.3333 0.00360(4) 0.0476(4) Uani 1 3 d S T P
O1 O 0.48171(18) 0.14838(18) 0.0833 0.0661(9) Uani 1 2 d S T P
C1 C 0.5551(3) 0.2218(3) 0.0833 0.0428(9) Uani 1 2 d S T P
C11 C 0.7023(3) 0.2514(3) -0.02480(15) 0.0875(13) Uani 1 1 d . . .
H11A H 0.6821 0.2426 -0.0594 0.105 Uiso 1 1 calc R . .
H11B H 0.7743 0.2831 -0.0240 0.105 Uiso 1 1 calc R . .
C12 C 0.6599(3) 0.1518(3) -0.00140(15) 0.0749(11) Uani 1 1 d . . .
H12A H 0.6684 0.1609 0.0343 0.090 Uiso 1 1 calc R . .
H12B H 0.5889 0.1154 -0.0080 0.090 Uiso 1 1 calc R . .
C13 C 0.7017(4) 0.0898(4) -0.0173(2) 0.129(2) Uani 1 1 d . . .
H13A H 0.7737 0.1286 -0.0147 0.155 Uiso 1 1 calc R . .
H13B H 0.6851 0.0721 -0.0519 0.155 Uiso 1 1 calc R . .
C14 C 0.6657(4) -0.0027(4) 0.0122(3) 0.120(2) Uani 1 1 d . . .
H14A H 0.5936 -0.0402 0.0105 0.143 Uiso 1 1 calc R . .
H14B H 0.6903 -0.0430 -0.0030 0.143 Uiso 1 1 calc R . .
C100 C 0.7172(5) 0.2841(5) -0.16651(14) 0.0819(12) Uani 1 1 d . . .
H100 H 0.7523 0.2499 -0.1661 0.098 Uiso 1 1 calc R . .
C15 C 0.6957(3) 0.0128(3) 0.0650(3) 0.115(3) Uani 1 1 d . . .
H15 H 0.7636 0.0472 0.0718 0.138 Uiso 1 1 calc R . .

loop_
_atom_site_aniso_label
_atom_site_aniso_U_11
_atom_site_aniso_U_22
_atom_site_aniso_U_33
_atom_site_aniso_U_23
_atom_site_aniso_U_13
_atom_site_aniso_U_12
Fe1 0.0379(4) 0.0379(4) 0.0251(4) 0.000 0.000 0.01897(18)
P1 0.0595(6) 0.0595(6) 0.0237(6) 0.000 0.000 0.0298(3)
O1 0.0485(13) 0.0485(13) 0.078(3) -0.0043(10) 0.0043(10) 0.0067(16)
C1 0.0439(17) 0.0439(17) 0.039(2) -0.0012(9) 0.0012(9) 0.021(2)
C11 0.118(4) 0.107(3) 0.049(2) -0.018(2) 0.010(2) 0.065(3)
C12 0.078(3) 0.073(3) 0.083(3) -0.030(2) -0.005(2) 0.045(2)
C13 0.158(5) 0.114(4) 0.137(5) -0.048(4) 0.022(4) 0.085(4)
C14 0.096(4) 0.076(3) 0.205(8) -0.064(4) -0.037(4) 0.057(3)
C100 0.106(4) 0.098(4) 0.060(3) -0.0007(19) 0.001(2) 0.065(2)
C15 0.059(3) 0.056(2) 0.241(10) -0.027(4) -0.022(4) 0.038(2)

loop_
_atom_type_symbol
_atom_type_description
_atom_type_scat_dispersion_real
_atom_type_scat_dispersion_imag
_atom_type_scat_source
C C 0.0033 0.0016 'International Tables Vol C Tables 4.2.6.8 and 6.1.1.4'
H H 0.0000 0.0000 'International Tables Vol C Tables 4.2.6.8 and 6.1.1.4'
Fe Fe 0.3463 0.8444 'International Tables Vol C Tables 4.2.6.8 and 6.1.1.4'
O O 0.0106 0.0060 'International Tables Vol C Tables 4.2.6.8 and 6.1.1.4'
P P 0.1023 0.0942 'International Tables Vol C Tables 4.2.6.8 and 6.1.1.4'

loop_
_geom_angle_atom_site_label_1
_geom_angle_atom_site_label_2
_geom_angle_atom_site_label_3
_geom_angle
_geom_angle_site_symmetry_1
_geom_angle_site_symmetry_3
P1 Fe1 P1 180.0 . 16_544
C1 Fe1 P1 90.0 2_655 .
C1 Fe1 P1 90.0 3_665 16_544
C1 Fe1 P1 90.0 . .
C1 Fe1 P1 90.0 3_665 .
C1 Fe1 P1 90.0 2_655 16_544
C1 Fe1 P1 90.0 . 16_544
C1 Fe1 C1 120.0 2_655 .
C1 Fe1 C1 120.000(1) 2_655 3_665
C1 Fe1 C1 120.0 . 3_665
C11 P1 Fe1 115.27(15) . .
C11 P1 Fe1 115.27(15) 3_665 .
C11 P1 Fe1 115.27(15) 2_655 .
C11 P1 C11 103.10(18) . 2_655
C11 P1 C11 103.10(18) 2_655 3_665
C11 P1 C11 103.10(18) . 3_665
O1 C1 Fe1 180.0(6) . .
C12 C11 P1 115.1(3) . .
C13 C12 C11 116.6(4) . .
C12 C13 C14 113.7(4) . .
C15 C14 C13 114.9(4) . .
C100 C100 C100 120.005(9) 33_544 32_554
C15 C15 C14 125.8(7) 18_654 .

loop_
_geom_bond_atom_site_label_1
_geom_bond_atom_site_label_2
_geom_bond_distance
_geom_bond_site_symmetry_2
Fe1 P1 2.1903(12) 16_544
Fe1 P1 2.1904(12) .
Fe1 C1 1.767(4) 3_665
Fe1 C1 1.767(4) .
Fe1 C1 1.767(4) 2_655
P1 C11 1.828(4) 3_665
P1 C11 1.828(4) 2_655
P1 C11 1.828(4) .
O1 C1 1.162(5) .
C11 C12 1.515(6) .
C12 C13 1.498(5) .
C13 C14 1.514(7) .
C14 C15 1.508(9) .
C100 C100 1.369(4) 33_544
C100 C100 1.369(4) 32_554
C15 C15 1.282(12) 18_654

loop_
_geom_torsion_atom_site_label_1
_geom_torsion_atom_site_label_2
_geom_torsion_atom_site_label_3
_geom_torsion_atom_site_label_4
_geom_torsion
_geom_torsion_site_symmetry_1
_geom_torsion_site_symmetry_4
Fe1 P1 C11 C12 42.3(4) . .
P1 C11 C12 C13 -168.7(3) . .
C11 P1 C11 C12 -84.2(5) 3_665 .
C11 P1 C11 C12 168.8(3) 2_655 .
C11 C12 C13 C14 172.3(4) . .
C12 C13 C14 C15 -65.1(6) . .
C13 C14 C15 C15 120.7(4) . 18_654
